data_7205940
loop_
_publ_author_name
'Liu, Ying-Ying'
'Wang, Zhi-Hui'
'Yang, Jin'
'Liu, Bo'
'Liu, Yun-Yu'
'Ma, Jian-Fang'

_publ_section_title
;
 A series of coordination polymers based on reduced Schiff base
 multidentate anions and bis(imidazole) ligands: syntheses, structures
 and photoluminescence
;
_journal_issue 11
_journal_name_full CrystEngComm
_journal_page_first 3811
_journal_paper_doi 10.1039/c1ce05019b
_journal_volume 13
_journal_year 2011
_chemical_formula_moiety 'C25 H25 N5 O4 Zn, H2 O'
_chemical_formula_sum 'C25 H27 N5 O5 Zn'
_chemical_formula_weight 542.89
_chemical_name_systematic
;
?
;
_space_group_IT_number 33
_symmetry_cell_setting orthorhombic
_symmetry_space_group_name_Hall 'P 2c -2n'
_symmetry_space_group_name_H-M 'P n a 21'
_atom_sites_solution_hydrogens geom
_atom_sites_solution_primary direct
_atom_sites_solution_secondary difmap
_audit_creation_method SHELXL-97
_cell_angle_alpha 90.00
_cell_angle_beta 90.00
_cell_angle_gamma 90.00
_cell_formula_units_Z 4
_cell_length_a 18.5487(16)
_cell_length_b 9.8461(10)
_cell_length_c 13.2847(11)
_cell_measurement_temperature 293(2)
_cell_volume 2426.2(4)
_computing_cell_refinement CrysAlis
_computing_data_collection 'CrysAlis (Oxford Diffraction, 2006)'
_computing_data_reduction CrysAlis
_computing_structure_refinement 'SHELXL-97 (Sheldrick, 1997)'
_computing_structure_solution 'SHELXS-97 (Sheldrick, 1997)'
_diffrn_ambient_temperature 293(2)
_diffrn_detector_area_resol_mean 10.0
_diffrn_measured_fraction_theta_full 0.992
_diffrn_measured_fraction_theta_max 0.991
_diffrn_measurement_device_type 'Oxford Diffraction Gemini R Ultra'
_diffrn_measurement_method '\w scan'
_diffrn_radiation_monochromator graphite
_diffrn_radiation_source 'fine-focus sealed tube'
_diffrn_radiation_type MoK\a
_diffrn_radiation_wavelength 0.71073
_diffrn_reflns_av_R_equivalents 0.0877
_diffrn_reflns_av_sigmaI/netI 0.2498
_diffrn_reflns_limit_h_max 22
_diffrn_reflns_limit_h_min -18
_diffrn_reflns_limit_k_max 11
_diffrn_reflns_limit_k_min -11
_diffrn_reflns_limit_l_max 15
_diffrn_reflns_limit_l_min -16
_diffrn_reflns_number 7187
_diffrn_reflns_theta_full 25.00
_diffrn_reflns_theta_max 25.37
_diffrn_reflns_theta_min 4.30
_exptl_absorpt_coefficient_mu 1.059
_exptl_absorpt_correction_T_max 0.87
_exptl_absorpt_correction_T_min 0.82
_exptl_absorpt_correction_type multi-scan
_exptl_absorpt_process_details
;
CrysAlis (Oxford Diffraction, 2006)
;
_exptl_crystal_colour colorless
_exptl_crystal_density_diffrn 1.486
_exptl_crystal_density_method 'not measured'
_exptl_crystal_description block
_exptl_crystal_F_000 1128
_exptl_crystal_size_max 0.18
_exptl_crystal_size_mid 0.16
_exptl_crystal_size_min 0.13
_refine_diff_density_max 0.206
_refine_diff_density_min -0.172
_refine_diff_density_rms 0.043
_refine_ls_abs_structure_details 'Flack H D (1983), Acta Cryst. A39, 876-881'
_refine_ls_abs_structure_Flack 0.624(14)
_refine_ls_extinction_method none
_refine_ls_goodness_of_fit_ref 0.810
_refine_ls_hydrogen_treatment mixed
_refine_ls_matrix_type full
_refine_ls_number_parameters 335
_refine_ls_number_reflns 3793
_refine_ls_number_restraints 6
_refine_ls_restrained_S_all 0.569
_refine_ls_R_factor_all 0.1305
_refine_ls_R_factor_gt 0.0377
_refine_ls_shift/su_max 0.000
_refine_ls_shift/su_mean 0.000
_refine_ls_structure_factor_coef Fsqd
_refine_ls_weighting_details 'calc w=1/[\s^2^(Fo^2^)+(0.0000P)^2^] where P=(Fo^2^+2Fc^2^)/3'
_refine_ls_weighting_scheme calc
_refine_ls_wR_factor_gt 0.0398
_refine_ls_wR_factor_ref 0.0506
_reflns_number_gt 1579
_reflns_number_total 3793
_reflns_threshold_expression >2sigma(I)
_cod_data_source_file c1ce05019b.txt
_cod_data_source_block 7
_cod_original_sg_symbol_H-M pna21
_cod_database_code 7205940

loop_
_symmetry_equiv_pos_as_xyz
'x, y, z'
'-x, -y, z+1/2'
'-x+1/2, y+1/2, z+1/2'
'x+1/2, -y+1/2, z'

loop_
_atom_site_label
_atom_site_type_symbol
_atom_site_fract_x
_atom_site_fract_y
_atom_site_fract_z
_atom_site_U_iso_or_equiv
_atom_site_adp_type
_atom_site_occupancy
_atom_site_symmetry_multiplicity
_atom_site_calc_flag
_atom_site_refinement_flags
_atom_site_disorder_assembly
_atom_site_disorder_group
Zn1 Zn 0.44547(3) 0.07558(7) -0.40373(6) 0.04389(17) Uani 1 1 d . . .
C1 C 0.4108(3) -0.2258(6) -0.3873(5) 0.0451(16) Uani 1 1 d . . .
H1 H 0.4243 -0.2295 -0.3199 0.054 Uiso 1 1 calc R . .
C2 C 0.3854(3) -0.1514(7) -0.5325(5) 0.0583(19) Uani 1 1 d . . .
H2 H 0.3783 -0.0933 -0.5868 0.070 Uiso 1 1 calc R . .
C3 C 0.3763(3) -0.2869(9) -0.5353(5) 0.063(2) Uani 1 1 d . . .
H3 H 0.3610 -0.3381 -0.5901 0.075 Uiso 1 1 calc R . .
C4 C 0.3920(3) -0.4744(5) -0.4105(7) 0.0536(16) Uani 1 1 d . . .
H4A H 0.4247 -0.4859 -0.3543 0.064 Uiso 1 1 calc R . .
H4B H 0.4089 -0.5316 -0.4651 0.064 Uiso 1 1 calc R . .
C5 C 0.3162(3) -0.5218(5) -0.3787(5) 0.0494(19) Uani 1 1 d . . .
H5A H 0.2833 -0.5103 -0.4348 0.059 Uiso 1 1 calc R . .
H5B H 0.3179 -0.6178 -0.3623 0.059 Uiso 1 1 calc R . .
C6 C 0.2879(3) -0.4442(6) -0.2891(4) 0.0483(16) Uani 1 1 d . . .
H6A H 0.2803 -0.3503 -0.3085 0.058 Uiso 1 1 calc R . .
H6B H 0.3239 -0.4455 -0.2363 0.058 Uiso 1 1 calc R . .
C7 C 0.2174(3) -0.5014(6) -0.2475(4) 0.0492(18) Uani 1 1 d . . .
H7A H 0.2238 -0.5971 -0.2327 0.059 Uiso 1 1 calc R . .
H7B H 0.2058 -0.4555 -0.1849 0.059 Uiso 1 1 calc R . .
C8 C 0.0980(3) -0.5597(7) -0.3214(4) 0.0447(15) Uani 1 1 d . . .
H8 H 0.0915 -0.6372 -0.2824 0.054 Uiso 1 1 calc R . .
C9 C 0.0814(3) -0.4009(7) -0.4255(5) 0.068(2) Uani 1 1 d . . .
H9 H 0.0607 -0.3455 -0.4742 0.082 Uiso 1 1 calc R . .
C11 C 0.3745(5) 0.2159(7) -0.5446(5) 0.0524(19) Uani 1 1 d . . .
C12 C 0.3549(4) 0.3039(7) -0.6314(5) 0.0396(17) Uani 1 1 d . . .
C13 C 0.2847(3) 0.3481(7) -0.6419(5) 0.0510(18) Uani 1 1 d . . .
H13 H 0.2497 0.3185 -0.5969 0.061 Uiso 1 1 calc R . .
C14 C 0.2661(3) 0.4355(7) -0.7182(5) 0.0541(17) Uani 1 1 d . . .
H14 H 0.2185 0.4636 -0.7247 0.065 Uiso 1 1 calc R . .
C15 C 0.3174(4) 0.4821(8) -0.7857(5) 0.050(2) Uani 1 1 d . . .
C16 C 0.3876(4) 0.4385(7) -0.7758(5) 0.051(2) Uani 1 1 d . . .
H16 H 0.4228 0.4690 -0.8202 0.061 Uiso 1 1 calc R . .
C17 C 0.4056(4) 0.3474(8) -0.6979(4) 0.053(2) Uani 1 1 d . . .
H17 H 0.4528 0.3167 -0.6920 0.064 Uiso 1 1 calc R . .
C18 C 0.3483(3) 0.6143(6) -0.9409(4) 0.057(2) Uani 1 1 d D . .
H18A H 0.3923 0.6470 -0.9097 0.069 Uiso 1 1 calc R . .
H18B H 0.3273 0.6897 -0.9775 0.069 Uiso 1 1 calc R . .
C19 C 0.3680(4) 0.5071(7) -1.0146(5) 0.0431(18) Uani 1 1 d . . .
C20 C 0.3249(4) 0.4018(7) -1.0395(4) 0.046(2) Uani 1 1 d . . .
H20 H 0.2810 0.3930 -1.0063 0.055 Uiso 1 1 calc R . .
C21 C 0.3428(3) 0.3056(7) -1.1125(5) 0.0488(19) Uani 1 1 d . . .
H21 H 0.3119 0.2335 -1.1265 0.059 Uiso 1 1 calc R . .
C22 C 0.4070(4) 0.3194(8) -1.1632(5) 0.0425(18) Uani 1 1 d . . .
C23 C 0.4527(3) 0.4246(8) -1.1366(4) 0.0535(16) Uani 1 1 d . . .
H23 H 0.4970 0.4333 -1.1687 0.064 Uiso 1 1 calc R . .
C24 C 0.4335(4) 0.5172(6) -1.0627(5) 0.0530(18) Uani 1 1 d . . .
H24 H 0.4651 0.5867 -1.0454 0.064 Uiso 1 1 calc R . .
C25 C 0.4291(5) 0.2265(9) -1.2505(5) 0.055(2) Uani 1 1 d . . .
C030 C 0.1472(3) -0.3817(6) -0.3844(6) 0.064(2) Uani 1 1 d . . .
H030 H 0.1793 -0.3118 -0.3986 0.077 Uiso 1 1 calc R . .
N1 N 0.4061(2) -0.1121(5) -0.4404(3) 0.0408(13) Uani 1 1 d . . .
N2 N 0.3939(2) -0.3342(5) -0.4428(3) 0.0396(13) Uani 1 1 d . . .
N3 N 0.1572(3) -0.4851(5) -0.3180(3) 0.0393(12) Uani 1 1 d . . .
N4 N 0.0494(3) -0.5145(4) -0.3848(4) 0.0389(13) Uani 1 1 d . . .
O1 O 0.4408(3) 0.1784(5) -0.5342(3) 0.0540(14) Uani 1 1 d . . .
O2 O 0.3267(3) 0.1684(5) -0.4878(3) 0.0724(14) Uani 1 1 d . . .
O3 O 0.4766(3) 0.2668(5) -1.3080(3) 0.0808(18) Uani 1 1 d . . .
O4 O 0.3966(3) 0.1183(5) -1.2636(3) 0.0699(16) Uani 1 1 d . . .
O1W O 0.5717(4) 0.1406(5) -0.6550(5) 0.124(2) Uani 1 1 d D . .
H1WA H 0.536(3) 0.139(8) -0.610(5) 0.185 Uiso 1 1 d D . .
H1WB H 0.584(5) 0.053(4) -0.667(7) 0.185 Uiso 1 1 d D . .
N5 N 0.2988(3) 0.5756(7) -0.8616(4) 0.0642(18) Uani 1 1 d D . .
H5N H 0.2543(9) 0.589(6) -0.874(3) 0.077 Uiso 1 1 d D . .

loop_
_atom_site_aniso_label
_atom_site_aniso_U_11
_atom_site_aniso_U_22
_atom_site_aniso_U_33
_atom_site_aniso_U_23
_atom_site_aniso_U_13
_atom_site_aniso_U_12
Zn1 0.0458(3) 0.0412(4) 0.0447(3) -0.0005(5) -0.0040(5) 0.0011(5)
C1 0.054(3) 0.046(4) 0.035(4) 0.004(4) -0.008(3) -0.010(4)
C2 0.081(5) 0.039(5) 0.055(5) 0.006(4) -0.025(4) -0.005(4)
C3 0.072(5) 0.064(6) 0.051(5) -0.014(4) -0.006(4) 0.005(4)
C4 0.061(4) 0.033(4) 0.067(4) -0.011(5) 0.009(5) 0.003(3)
C5 0.051(4) 0.038(4) 0.060(6) -0.008(3) -0.005(3) -0.002(3)
C6 0.042(4) 0.046(4) 0.057(4) -0.016(4) -0.012(3) 0.006(4)
C7 0.044(4) 0.059(5) 0.045(4) 0.003(3) -0.002(4) -0.004(4)
C8 0.042(4) 0.043(4) 0.049(4) 0.008(4) 0.002(3) -0.002(4)
C9 0.054(4) 0.070(5) 0.079(7) 0.040(5) 0.000(4) 0.004(4)
C11 0.085(6) 0.030(5) 0.043(4) -0.003(4) 0.000(5) -0.001(4)
C12 0.037(4) 0.041(5) 0.040(4) -0.003(3) -0.015(3) 0.000(4)
C13 0.058(5) 0.052(5) 0.042(4) 0.001(3) 0.006(4) -0.010(4)
C14 0.039(4) 0.060(5) 0.064(4) -0.009(5) 0.005(4) 0.004(4)
C15 0.058(5) 0.059(6) 0.032(4) -0.001(4) -0.012(4) 0.007(5)
C16 0.044(5) 0.065(6) 0.044(4) 0.014(4) 0.006(3) 0.000(4)
C17 0.047(5) 0.073(6) 0.038(5) -0.005(4) -0.009(4) 0.002(5)
C18 0.091(5) 0.047(5) 0.034(4) 0.004(3) -0.005(4) 0.009(4)
C19 0.059(5) 0.036(5) 0.034(4) 0.007(3) -0.006(4) -0.004(4)
C20 0.048(5) 0.059(6) 0.031(4) 0.002(4) -0.002(3) 0.005(4)
C21 0.049(5) 0.052(5) 0.046(4) 0.009(4) -0.009(4) -0.016(4)
C22 0.038(4) 0.041(5) 0.049(4) 0.009(4) -0.003(4) 0.007(4)
C23 0.041(4) 0.059(5) 0.061(4) 0.015(4) 0.000(3) 0.008(5)
C24 0.057(5) 0.048(5) 0.054(4) -0.005(3) -0.013(4) -0.005(4)
C25 0.070(7) 0.048(6) 0.046(5) -0.006(4) -0.021(4) 0.035(5)
C030 0.034(3) 0.063(5) 0.094(6) 0.024(6) -0.011(5) -0.005(3)
N1 0.049(3) 0.033(3) 0.041(3) 0.002(3) -0.013(2) 0.000(3)
N2 0.045(3) 0.032(4) 0.041(3) 0.001(3) 0.001(2) -0.004(3)
N3 0.042(3) 0.031(3) 0.044(3) 0.012(3) 0.002(3) -0.005(3)
N4 0.050(3) 0.034(3) 0.033(4) 0.005(3) -0.003(3) -0.001(3)
O1 0.050(3) 0.053(4) 0.059(3) 0.017(2) -0.006(3) 0.001(3)
O2 0.090(4) 0.058(4) 0.069(3) 0.023(3) 0.013(3) 0.005(3)
O3 0.108(5) 0.074(4) 0.060(3) 0.013(3) 0.017(3) 0.031(3)
O4 0.077(4) 0.063(4) 0.070(3) -0.024(3) -0.014(3) 0.007(3)
O1W 0.155(6) 0.099(5) 0.117(4) 0.022(4) 0.067(4) 0.025(5)
N5 0.057(4) 0.084(5) 0.052(4) -0.004(4) -0.015(3) 0.027(4)

loop_
_atom_type_symbol
_atom_type_description
_atom_type_scat_dispersion_real
_atom_type_scat_dispersion_imag
_atom_type_scat_source
C C 0.0033 0.0016 'International Tables Vol C Tables 4.2.6.8 and 6.1.1.4'
H H 0.0000 0.0000 'International Tables Vol C Tables 4.2.6.8 and 6.1.1.4'
N N 0.0061 0.0033 'International Tables Vol C Tables 4.2.6.8 and 6.1.1.4'
O O 0.0106 0.0060 'International Tables Vol C Tables 4.2.6.8 and 6.1.1.4'
Zn Zn 0.2839 1.4301 'International Tables Vol C Tables 4.2.6.8 and 6.1.1.4'

loop_
_geom_angle_atom_site_label_1
_geom_angle_atom_site_label_2
_geom_angle_atom_site_label_3
_geom_angle
_geom_angle_site_symmetry_1
_geom_angle_site_symmetry_3
_geom_angle_publ_flag
O1 Zn1 N1 103.53(18) . . ?
O1 Zn1 N4 107.26(18) . 4_545 ?
N1 Zn1 N4 95.79(17) . 4_545 ?
O1 Zn1 O4 129.89(18) . 1_556 ?
N1 Zn1 O4 103.70(18) . 1_556 ?
N4 Zn1 O4 110.85(19) 4_545 1_556 ?
O1 Zn1 O3 94.24(18) . 1_556 ?
N1 Zn1 O3 160.51(17) . 1_556 ?
N4 Zn1 O3 86.37(17) 4_545 1_556 ?
O4 Zn1 O3 57.84(17) 1_556 1_556 ?
O1 Zn1 C25 113.1(2) . 1_556 ?
N1 Zn1 C25 132.6(2) . 1_556 ?
N4 Zn1 C25 100.8(2) 4_545 1_556 ?
O4 Zn1 C25 29.0(2) 1_556 1_556 ?
O3 Zn1 C25 28.9(2) 1_556 1_556 ?
N1 C1 N2 111.4(5) . . ?
N1 C1 H1 124.3 . . ?
N2 C1 H1 124.3 . . ?
C3 C2 N1 110.4(6) . . ?
C3 C2 H2 124.8 . . ?
N1 C2 H2 124.8 . . ?
C2 C3 N2 106.6(6) . . ?
C2 C3 H3 126.7 . . ?
N2 C3 H3 126.7 . . ?
N2 C4 C5 113.2(4) . . ?
N2 C4 H4A 108.9 . . ?
C5 C4 H4A 108.9 . . ?
N2 C4 H4B 108.9 . . ?
C5 C4 H4B 108.9 . . ?
H4A C4 H4B 107.8 . . ?
C6 C5 C4 112.4(5) . . ?
C6 C5 H5A 109.1 . . ?
C4 C5 H5A 109.1 . . ?
C6 C5 H5B 109.1 . . ?
C4 C5 H5B 109.1 . . ?
H5A C5 H5B 107.9 . . ?
C5 C6 C7 113.4(5) . . ?
C5 C6 H6A 108.9 . . ?
C7 C6 H6A 108.9 . . ?
C5 C6 H6B 108.9 . . ?
C7 C6 H6B 108.9 . . ?
H6A C6 H6B 107.7 . . ?
N3 C7 C6 112.4(5) . . ?
N3 C7 H7A 109.1 . . ?
C6 C7 H7A 109.1 . . ?
N3 C7 H7B 109.1 . . ?
C6 C7 H7B 109.1 . . ?
H7A C7 H7B 107.9 . . ?
N4 C8 N3 113.8(6) . . ?
N4 C8 H8 123.1 . . ?
N3 C8 H8 123.1 . . ?
C030 C9 N4 110.1(6) . . ?
C030 C9 H9 124.9 . . ?
N4 C9 H9 124.9 . . ?
O2 C11 O1 120.1(6) . . ?
O2 C11 C12 120.8(7) . . ?
O1 C11 C12 118.8(7) . . ?
C17 C12 C13 119.1(6) . . ?
C17 C12 C11 121.3(6) . . ?
C13 C12 C11 119.5(7) . . ?
C14 C13 C12 120.6(6) . . ?
C14 C13 H13 119.7 . . ?
C12 C13 H13 119.7 . . ?
C13 C14 C15 120.9(6) . . ?
C13 C14 H14 119.6 . . ?
C15 C14 H14 119.6 . . ?
C16 C15 C14 119.0(6) . . ?
C16 C15 N5 120.2(7) . . ?
C14 C15 N5 120.8(7) . . ?
C15 C16 C17 119.5(6) . . ?
C15 C16 H16 120.2 . . ?
C17 C16 H16 120.2 . . ?
C12 C17 C16 120.9(6) . . ?
C12 C17 H17 119.5 . . ?
C16 C17 H17 119.5 . . ?
N5 C18 C19 116.7(6) . . ?
N5 C18 H18A 108.1 . . ?
C19 C18 H18A 108.1 . . ?
N5 C18 H18B 108.1 . . ?
C19 C18 H18B 108.1 . . ?
H18A C18 H18B 107.3 . . ?
C20 C19 C24 117.7(7) . . ?
C20 C19 C18 124.2(7) . . ?
C24 C19 C18 118.1(7) . . ?
C19 C20 C21 123.4(6) . . ?
C19 C20 H20 118.3 . . ?
C21 C20 H20 118.3 . . ?
C22 C21 C20 118.6(6) . . ?
C22 C21 H21 120.7 . . ?
C20 C21 H21 120.7 . . ?
C21 C22 C23 118.7(7) . . ?
C21 C22 C25 122.9(7) . . ?
C23 C22 C25 118.4(6) . . ?
C24 C23 C22 121.0(6) . . ?
C24 C23 H23 119.5 . . ?
C22 C23 H23 119.5 . . ?
C23 C24 C19 120.6(6) . . ?
C23 C24 H24 119.7 . . ?
C19 C24 H24 119.7 . . ?
O3 C25 O4 122.6(8) . . ?
O3 C25 C22 117.9(8) . . ?
O4 C25 C22 119.3(8) . . ?
O3 C25 Zn1 66.8(4) . 1_554 ?
O4 C25 Zn1 56.0(4) . 1_554 ?
C22 C25 Zn1 171.0(5) . 1_554 ?
C9 C030 N3 106.3(6) . . ?
C9 C030 H030 126.9 . . ?
N3 C030 H030 126.9 . . ?
C1 N1 C2 105.1(5) . . ?
C1 N1 Zn1 127.7(4) . . ?
C2 N1 Zn1 125.5(4) . . ?
C1 N2 C3 106.5(5) . . ?
C1 N2 C4 127.3(6) . . ?
C3 N2 C4 126.2(6) . . ?
C8 N3 C030 106.4(5) . . ?
C8 N3 C7 126.4(5) . . ?
C030 N3 C7 126.8(5) . . ?
C8 N4 C9 103.4(5) . . ?
C8 N4 Zn1 129.1(4) . 4_445 ?
C9 N4 Zn1 126.8(4) . 4_445 ?
C11 O1 Zn1 106.1(4) . . ?
C25 O3 Zn1 84.3(5) . 1_554 ?
C25 O4 Zn1 95.0(5) . 1_554 ?
H1WA O1W H1WB 106(3) . . ?
C15 N5 C18 122.5(5) . . ?
C15 N5 H5N 119(3) . . ?
C18 N5 H5N 115(2) . . ?

loop_
_geom_bond_atom_site_label_1
_geom_bond_atom_site_label_2
_geom_bond_distance
_geom_bond_site_symmetry_2
_geom_bond_publ_flag
Zn1 O1 2.009(4) . ?
Zn1 N1 2.046(5) . ?
Zn1 N4 2.035(5) 4_545 ?
Zn1 O4 2.113(5) 1_556 ?
Zn1 O3 2.344(5) 1_556 ?
Zn1 C25 2.538(8) 1_556 ?
C1 N1 1.326(6) . ?
C1 N2 1.335(6) . ?
C1 H1 0.9300 . ?
C2 C3 1.345(7) . ?
C2 N1 1.339(6) . ?
C2 H2 0.9300 . ?
C3 N2 1.354(7) . ?
C3 H3 0.9300 . ?
C4 N2 1.446(6) . ?
C4 C5 1.540(6) . ?
C4 H4A 0.9700 . ?
C4 H4B 0.9700 . ?
C5 C6 1.509(7) . ?
C5 H5A 0.9700 . ?
C5 H5B 0.9700 . ?
C6 C7 1.527(7) . ?
C6 H6A 0.9700 . ?
C6 H6B 0.9700 . ?
C7 N3 1.467(7) . ?
C7 H7A 0.9700 . ?
C7 H7B 0.9700 . ?
C8 N4 1.312(6) . ?
C8 N3 1.321(6) . ?
C8 H8 0.9300 . ?
C9 C030 1.351(7) . ?
C9 N4 1.377(6) . ?
C9 H9 0.9300 . ?
C11 O2 1.255(7) . ?
C11 O1 1.292(8) . ?
C11 C12 1.487(8) . ?
C12 C17 1.360(8) . ?
C12 C13 1.380(8) . ?
C13 C14 1.374(7) . ?
C13 H13 0.9300 . ?
C14 C15 1.384(8) . ?
C14 H14 0.9300 . ?
C15 C16 1.377(8) . ?
C15 N5 1.409(8) . ?
C16 C17 1.410(8) . ?
C16 H16 0.9300 . ?
C17 H17 0.9300 . ?
C18 N5 1.449(7) . ?
C18 C19 1.485(8) . ?
C18 H18A 0.9700 . ?
C18 H18B 0.9700 . ?
C19 C20 1.350(8) . ?
C19 C24 1.375(8) . ?
C20 C21 1.396(8) . ?
C20 H20 0.9300 . ?
C21 C22 1.375(8) . ?
C21 H21 0.9300 . ?
C22 C23 1.385(8) . ?
C22 C25 1.534(10) . ?
C23 C24 1.387(8) . ?
C23 H23 0.9300 . ?
C24 H24 0.9300 . ?
C25 O3 1.232(9) . ?
C25 O4 1.236(8) . ?
C25 Zn1 2.538(8) 1_554 ?
C030 N3 1.359(7) . ?
C030 H030 0.9300 . ?
N4 Zn1 2.035(5) 4_445 ?
O3 Zn1 2.344(5) 1_554 ?
O4 Zn1 2.113(5) 1_554 ?
O1W H1WA 0.89(2) . ?
O1W H1WB 0.91(2) . ?
N5 H5N 0.853(18) . ?

loop_
_geom_hbond_atom_site_label_D
_geom_hbond_atom_site_label_H
_geom_hbond_atom_site_label_A
_geom_hbond_distance_DH
_geom_hbond_distance_HA
_geom_hbond_distance_DA
_geom_hbond_angle_DHA
_geom_hbond_site_symmetry_A
O1W H1WB O4 0.91(2) 2.15(4) 2.987(8) 153(8) 2_655
N5 H5N O2 0.853(18) 2.27(3) 3.010(7) 146(3) 3_554
O1W H1WA O1 0.89(2) 2.07(3) 2.935(7) 163(8) .

loop_
_geom_torsion_atom_site_label_1
_geom_torsion_atom_site_label_2
_geom_torsion_atom_site_label_3
_geom_torsion_atom_site_label_4
_geom_torsion
_geom_torsion_site_symmetry_1
_geom_torsion_site_symmetry_2
_geom_torsion_site_symmetry_3
_geom_torsion_site_symmetry_4
_geom_torsion_publ_flag
N1 C2 C3 N2 -1.8(8) . . . . ?
N2 C4 C5 C6 -62.6(8) . . . . ?
C4 C5 C6 C7 -172.4(5) . . . . ?
C5 C6 C7 N3 -66.8(6) . . . . ?
O2 C11 C12 C17 -174.9(7) . . . . ?
O1 C11 C12 C17 -1.5(10) . . . . ?
O2 C11 C12 C13 8.5(10) . . . . ?
O1 C11 C12 C13 -178.1(6) . . . . ?
C17 C12 C13 C14 -0.3(10) . . . . ?
C11 C12 C13 C14 176.4(6) . . . . ?
C12 C13 C14 C15 -0.6(10) . . . . ?
C13 C14 C15 C16 0.6(10) . . . . ?
C13 C14 C15 N5 -177.6(6) . . . . ?
C14 C15 C16 C17 0.3(10) . . . . ?
N5 C15 C16 C17 178.5(6) . . . . ?
C13 C12 C17 C16 1.2(10) . . . . ?
C11 C12 C17 C16 -175.5(6) . . . . ?
C15 C16 C17 C12 -1.2(10) . . . . ?
N5 C18 C19 C20 28.2(9) . . . . ?
N5 C18 C19 C24 -153.4(5) . . . . ?
C24 C19 C20 C21 -1.5(10) . . . . ?
C18 C19 C20 C21 176.9(6) . . . . ?
C19 C20 C21 C22 -1.2(10) . . . . ?
C20 C21 C22 C23 3.0(9) . . . . ?
C20 C21 C22 C25 -174.9(6) . . . . ?
C21 C22 C23 C24 -2.2(9) . . . . ?
C25 C22 C23 C24 175.8(5) . . . . ?
C22 C23 C24 C19 -0.6(10) . . . . ?
C20 C19 C24 C23 2.3(10) . . . . ?
C18 C19 C24 C23 -176.1(5) . . . . ?
C21 C22 C25 O3 160.9(6) . . . . ?
C23 C22 C25 O3 -17.0(9) . . . . ?
C21 C22 C25 O4 -15.5(10) . . . . ?
C23 C22 C25 O4 166.7(6) . . . . ?
C21 C22 C25 Zn1 41(4) . . . 1_554 ?
C23 C22 C25 Zn1 -137(4) . . . 1_554 ?
N4 C9 C030 N3 0.7(8) . . . . ?
N2 C1 N1 C2 0.0(7) . . . . ?
N2 C1 N1 Zn1 -166.0(3) . . . . ?
C3 C2 N1 C1 1.1(7) . . . . ?
C3 C2 N1 Zn1 167.5(4) . . . . ?
O1 Zn1 N1 C1 165.4(5) . . . . ?
N4 Zn1 N1 C1 56.0(5) 4_545 . . . ?
O4 Zn1 N1 C1 -57.1(5) 1_556 . . . ?
O3 Zn1 N1 C1 -39.5(8) 1_556 . . . ?
C25 Zn1 N1 C1 -54.4(6) 1_556 . . . ?
O1 Zn1 N1 C2 2.0(5) . . . . ?
N4 Zn1 N1 C2 -107.3(5) 4_545 . . . ?
O4 Zn1 N1 C2 139.6(5) 1_556 . . . ?
O3 Zn1 N1 C2 157.2(5) 1_556 . . . ?
C25 Zn1 N1 C2 142.3(5) 1_556 . . . ?
N1 C1 N2 C3 -1.1(7) . . . . ?
N1 C1 N2 C4 -179.0(5) . . . . ?
C2 C3 N2 C1 1.7(7) . . . . ?
C2 C3 N2 C4 179.7(5) . . . . ?
C5 C4 N2 C1 95.3(7) . . . . ?
C5 C4 N2 C3 -82.3(8) . . . . ?
N4 C8 N3 C030 0.0(7) . . . . ?
N4 C8 N3 C7 173.2(5) . . . . ?
C9 C030 N3 C8 -0.4(7) . . . . ?
C9 C030 N3 C7 -173.6(6) . . . . ?
C6 C7 N3 C8 155.5(5) . . . . ?
C6 C7 N3 C030 -32.6(8) . . . . ?
N3 C8 N4 C9 0.4(7) . . . . ?
N3 C8 N4 Zn1 -170.5(4) . . . 4_445 ?
C030 C9 N4 C8 -0.7(7) . . . . ?
C030 C9 N4 Zn1 170.5(4) . . . 4_445 ?
O2 C11 O1 Zn1 -11.1(8) . . . . ?
C12 C11 O1 Zn1 175.5(5) . . . . ?
N1 Zn1 O1 C11 79.4(4) . . . . ?
N4 Zn1 O1 C11 180.0(4) 4_545 . . . ?
O4 Zn1 O1 C11 -41.8(5) 1_556 . . . ?
O3 Zn1 O1 C11 -92.5(5) 1_556 . . . ?
C25 Zn1 O1 C11 -69.9(5) 1_556 . . . ?
O4 C25 O3 Zn1 4.6(7) . . . 1_554 ?
C22 C25 O3 Zn1 -171.6(6) . . . 1_554 ?
O3 C25 O4 Zn1 -5.1(8) . . . 1_554 ?
C22 C25 O4 Zn1 171.0(5) . . . 1_554 ?
C16 C15 N5 C18 9.4(11) . . . . ?
C14 C15 N5 C18 -172.4(6) . . . . ?
C19 C18 N5 C15 67.2(7) . . . . ?
